data_4323911
loop_
_publ_author_name
'Karin Ruhlandt-Senge'
'Ulrich Englich'
'Mathias O. Senge'
'Scott Chadwick'

_publ_section_title
;
 Synthesis and Structural Characterization of Lithium Thiolates:
 Dependence of Association and Aggregation on Donor Hapticity and Ligand
 Size and Synthesis of the First Trimeric Lithium Thiolate [Li(THF)SR]3
 and the Solvent-Separated Ion Pair [Li(12-crown-4)2][SR] (R =
 2,4,6-tBu3C6H2)1
;
_journal_name_full 'Inorganic Chemistry'
_journal_page_first 5820
_journal_page_last 5827
_journal_paper_doi 10.1021/ic960375e
_journal_volume 35
_journal_year 1996
_chemical_formula_sum 'C24 H46 Li N3 S'
_chemical_formula_weight 415.64
_space_group_IT_number 14
_symmetry_cell_setting monoclinic
_symmetry_space_group_name_Hall '-P 2ybc'
_symmetry_space_group_name_H-M 'P 1 21/c 1'
_atom_sites_solution_hydrogens geom
_atom_sites_solution_primary direct
_atom_sites_solution_secondary difmap
_audit_creation_method SHELXL
_cell_angle_alpha 90.00
_cell_angle_beta 99.74(3)
_cell_angle_gamma 90.00
_cell_formula_units_Z 4
_cell_length_a 15.805(7)
_cell_length_b 9.206(4)
_cell_length_c 18.923(7)
_cell_volume 2714(2)
_computing_structure_refinement 'SHELXL-93 (Sheldrick, 1993)'
_computing_structure_solution 'SHELXS-86 (Sheldrick, 1990)'
_diffrn_ambient_temperature 228(2)
_diffrn_measurement_device 'Siemens P 2~1~'
_diffrn_measurement_method \w
_diffrn_radiation_monochromator graphite
_diffrn_radiation_source 'sealed tube Cu K\a'
_diffrn_radiation_type CuK\a
_diffrn_radiation_wavelength 1.54178
_diffrn_reflns_av_R_equivalents 0.0000
_diffrn_reflns_av_sigmaI/netI 0.0869
_diffrn_reflns_limit_h_max 16
_diffrn_reflns_limit_h_min -16
_diffrn_reflns_limit_k_max 9
_diffrn_reflns_limit_k_min 0
_diffrn_reflns_limit_l_max 19
_diffrn_reflns_limit_l_min 0
_diffrn_reflns_number 3092
_diffrn_reflns_theta_max 52.63
_diffrn_reflns_theta_min 2.84
_diffrn_standards_number 2
_exptl_absorpt_coefficient_mu 1.132
_exptl_crystal_colour colorless
_exptl_crystal_density_diffrn 1.017
_exptl_crystal_description parallelepiped
_exptl_crystal_F_000 920
_exptl_crystal_size_max 0.6
_exptl_crystal_size_mid 0.6
_exptl_crystal_size_min 0.2
_refine_diff_density_max 0.418
_refine_diff_density_min -0.299
_refine_diff_density_rms 0.057
_refine_ls_extinction_method none
_refine_ls_goodness_of_fit_all 1.038
_refine_ls_goodness_of_fit_obs 1.125
_refine_ls_hydrogen_treatment constr
_refine_ls_matrix_type full
_refine_ls_number_parameters 281
_refine_ls_number_reflns 3088
_refine_ls_number_restraints 12
_refine_ls_restrained_S_all 1.063
_refine_ls_restrained_S_obs 1.128
_refine_ls_R_factor_all 0.1295
_refine_ls_R_factor_obs 0.0850
_refine_ls_shift/esd_max 0.449
_refine_ls_shift/esd_mean 0.032
_refine_ls_structure_factor_coef Fsqd
_refine_ls_weighting_details
; 
 w^-1^=\s^2^(Fo^2^)+(0.1126P)^2^+3.1953P] 
where P=(Fo^2^+2Fc^2^)/3 
;
_refine_ls_weighting_scheme calc
_refine_ls_wR_factor_all 0.2369
_refine_ls_wR_factor_obs 0.2017
_reflns_number_observed 2047
_reflns_number_total 3092
_reflns_observed_criterion >2sigma(I)
_cod_data_source_file ic960375e_2.cif
_cod_data_source_block Li(PMDTA)STrip
_cod_original_cell_volume 2713.6(20)
_cod_database_code 4323911

loop_
_symmetry_equiv_pos_as_xyz
'x, y, z'
'-x, y+1/2, -z+1/2'
'-x, -y, -z'
'x, -y-1/2, z-1/2'

loop_
_atom_site_aniso_label
_atom_site_aniso_U_11
_atom_site_aniso_U_22
_atom_site_aniso_U_33
_atom_site_aniso_U_23
_atom_site_aniso_U_13
_atom_site_aniso_U_12
S1 0.0478(6) 0.0536(7) 0.0596(8) 0.0190(6) 0.0158(6) 0.0086(6)
Li1 0.049(4) 0.040(4) 0.046(5) 0.006(4) 0.002(4) -0.004(3)
C1 0.041(2) 0.036(2) 0.037(3) 0.007(2) 0.002(2) 0.006(2)
C2 0.047(3) 0.037(3) 0.043(3) 0.000(2) 0.003(2) 0.000(2)
C3 0.049(3) 0.051(3) 0.083(4) 0.000(3) 0.009(3) -0.005(2)
C4 0.072(3) 0.045(3) 0.075(4) 0.010(3) 0.037(3) 0.002(3)
C5 0.078(3) 0.047(3) 0.048(3) 0.009(2) 0.021(3) 0.001(3)
C6 0.059(3) 0.040(3) 0.036(3) 0.010(2) 0.004(2) 0.003(2)
C7 0.065(3) 0.064(3) 0.038(3) 0.002(3) -0.008(2) 0.016(3)
C8 0.082(4) 0.077(4) 0.060(4) 0.005(3) -0.028(3) 0.014(3)
C8' 0.082(4) 0.077(4) 0.060(4) 0.005(3) -0.028(3) 0.014(3)
C9 0.101(5) 0.084(4) 0.044(3) 0.009(3) -0.001(3) 0.021(4)
C9' 0.101(5) 0.084(4) 0.044(3) 0.009(3) -0.001(3) 0.021(4)
C10 0.108(4) 0.084(5) 0.175(6) 0.024(4) 0.105(4) 0.005(4)
C11 0.057(4) 0.101(5) 0.063(5) 0.008(4) 0.018(4) 0.003(4)
C11' 0.057(4) 0.101(5) 0.063(5) 0.008(4) 0.018(4) 0.003(4)
C12 0.065(5) 0.107(7) 0.079(7) 0.021(6) 0.034(4) -0.001(5)
C12' 0.065(5) 0.107(7) 0.079(7) 0.021(6) 0.034(4) -0.001(5)
C13 0.073(3) 0.102(4) 0.040(3) 0.023(3) -0.021(3) 0.000(3)
C14 0.146(8) 0.046(8) 0.352(16) -0.101(9) -0.122(9) 0.009(7)
C14' 0.146(8) 0.046(8) 0.352(16) -0.101(9) -0.122(9) 0.009(7)
C15 0.069(8) 0.083(5) 0.138(9) -0.031(5) -0.037(7) 0.014(5)
C15' 0.069(8) 0.083(5) 0.138(9) -0.031(5) -0.037(7) 0.014(5)
N1 0.055(2) 0.056(2) 0.039(2) 0.006(2) -0.002(2) -0.006(2)
N2 0.047(2) 0.054(2) 0.046(2) 0.002(2) -0.003(2) -0.003(2)
N3 0.053(2) 0.050(2) 0.053(3) 0.000(2) 0.005(2) 0.006(2)
C16 0.066(3) 0.076(4) 0.053(3) 0.021(3) 0.005(3) 0.000(3)
C17 0.058(3) 0.060(3) 0.066(4) 0.008(3) -0.002(3) -0.012(3)
C18 0.074(3) 0.047(3) 0.078(4) -0.014(3) 0.002(3) -0.001(3)
C19 0.074(3) 0.064(4) 0.069(4) -0.016(3) 0.007(3) 0.011(3)
C20 0.096(4) 0.102(5) 0.055(4) 0.003(4) -0.007(3) -0.017(4)
C21 0.102(4) 0.077(4) 0.062(4) 0.002(3) 0.029(3) 0.003(3)
C22 0.053(3) 0.082(4) 0.065(4) 0.002(3) -0.009(3) -0.007(3)
C23 0.071(4) 0.099(5) 0.073(4) -0.002(4) 0.005(3) 0.005(3)
C24 0.100(4) 0.065(4) 0.083(4) 0.007(3) 0.043(3) 0.015(3)

loop_
_atom_site_label
_atom_site_type_symbol
_atom_site_fract_x
_atom_site_fract_y
_atom_site_fract_z
_atom_site_U_iso_or_equiv
_atom_site_thermal_displace_type
_atom_site_occupancy
_atom_site_calc_flag
_atom_site_refinement_flags
_atom_site_disorder_group
S1 S 0.64139(7) 0.13434(13) 0.97935(7) 0.0529(4) Uani 1 d . .
Li1 Li 0.6857(5) -0.1096(8) 1.0001(4) 0.046(2) Uani 1 d . .
C1 C 0.7240(3) 0.2035(4) 0.9372(2) 0.0386(11) Uani 1 d . .
C2 C 0.8066(3) 0.2296(5) 0.9762(2) 0.0433(12) Uani 1 d . .
C3 C 0.8711(3) 0.2844(5) 0.9422(3) 0.061(2) Uani 1 d . .
H3A H 0.9266(3) 0.3030(5) 0.9703(3) 0.073 Uiso 1 d R .
C4 C 0.8580(3) 0.3113(5) 0.8693(3) 0.0613(15) Uani 1 d . .
C5 C 0.7766(3) 0.2857(5) 0.8321(3) 0.0566(14) Uani 1 d . .
H5A H 0.7656(3) 0.3072(5) 0.7818(3) 0.068 Uiso 1 d R .
C6 C 0.7097(3) 0.2323(5) 0.8629(2) 0.0455(13) Uani 1 d . .
C7 C 0.8278(2) 0.1945(4) 1.0579(2) 0.0576(15) Uani 1 d D .
C8 C 0.9210(3) 0.1621(16) 1.0800(8) 0.077(2) Uani 0.50 d PD .
H8A H 0.9367(3) 0.1401(16) 1.1301(8) 0.093 Uiso 0.50 d PR .
H8B H 0.9369(3) 0.0826(16) 1.0522(8) 0.093 Uiso 0.50 d PR .
H8C H 0.9503(3) 0.2485(16) 1.0691(8) 0.093 Uiso 0.50 d PR .
C8' C 0.9170(4) 0.1478(16) 1.0879(9) 0.077(2) Uani 0.50 d PD .
H8'A H 0.9185(4) 0.1319(16) 1.1383(9) 0.093 Uiso 0.50 d PR .
H8'B H 0.9285(4) 0.0581(16) 1.0655(9) 0.093 Uiso 0.50 d PR .
H8'C H 0.9596(4) 0.2183(16) 1.0812(9) 0.093 Uiso 0.50 d PR .
C9 C 0.8064(8) 0.3238(8) 1.0991(5) 0.078(2) Uani 0.50 d PD .
H9A H 0.8184(8) 0.3058(8) 1.1498(5) 0.094 Uiso 0.50 d PR .
H9B H 0.8436(8) 0.3991(8) 1.0872(5) 0.094 Uiso 0.50 d PR .
H9C H 0.7477(8) 0.3538(8) 1.0857(5) 0.094 Uiso 0.50 d PR .
C9' C 0.7934(7) 0.3110(10) 1.1000(6) 0.078(2) Uani 0.50 d PD .
H9'A H 0.8063(7) 0.2883(10) 1.1502(6) 0.094 Uiso 0.50 d PR .
H9'B H 0.8155(7) 0.4055(10) 1.0918(6) 0.094 Uiso 0.50 d PR .
H9'C H 0.7323(7) 0.3102(10) 1.0846(6) 0.094 Uiso 0.50 d PR .
C10 C 0.9268(3) 0.3528(4) 0.8295(3) 0.113(2) Uani 1 d D .
C11 C 0.9902(5) 0.2390(9) 0.8203(6) 0.073(2) Uani 0.50 d PD .
H11A H 1.0417(5) 0.2540(9) 0.8544(6) 0.087 Uiso 0.50 d PR .
H11B H 0.9668(5) 0.1452(9) 0.8278(6) 0.087 Uiso 0.50 d PR .
H11C H 1.0031(5) 0.2442(9) 0.7726(6) 0.087 Uiso 0.50 d PR .
C11' C 0.9688(6) 0.2276(9) 0.8007(6) 0.073(2) Uani 0.50 d PD .
H11D H 0.9296(6) 0.1839(9) 0.7622(6) 0.087 Uiso 0.50 d PR .
H11E H 1.0198(6) 0.2573(9) 0.7834(6) 0.087 Uiso 0.50 d PR .
H11F H 0.9835(6) 0.1583(9) 0.8387(6) 0.087 Uiso 0.50 d PR .
C12 C 0.9315(7) 0.5054(6) 0.8079(6) 0.081(3) Uani 0.50 d PD .
H12A H 0.8980(7) 0.5645(6) 0.8346(6) 0.098 Uiso 0.50 d PR .
H12B H 0.9904(7) 0.5359(6) 0.8178(6) 0.098 Uiso 0.50 d PR .
H12C H 0.9100(7) 0.5156(6) 0.7575(6) 0.098 Uiso 0.50 d PR .
C12' C 0.9779(6) 0.4801(8) 0.8579(6) 0.081(3) Uani 0.50 d PD .
H12D H 0.9405(6) 0.5519(8) 0.8728(6) 0.098 Uiso 0.50 d PR .
H12E H 1.0195(6) 0.4506(8) 0.8984(6) 0.098 Uiso 0.50 d PR .
H12F H 1.0068(6) 0.5204(8) 0.8217(6) 0.098 Uiso 0.50 d PR .
C13 C 0.6233(3) 0.2022(4) 0.8188(2) 0.075(2) Uani 1 d D .
C14 C 0.6342(10) 0.1310(12) 0.7505(4) 0.200(7) Uani 0.50 d PD .
H14A H 0.6535(10) 0.0334(12) 0.7612(4) 0.241 Uiso 0.50 d PR .
H14B H 0.5804(10) 0.1290(12) 0.7181(4) 0.241 Uiso 0.50 d PR .
H14C H 0.6760(10) 0.1821(12) 0.7286(4) 0.241 Uiso 0.50 d PR .
C14' C 0.6135(12) 0.0686(9) 0.7743(7) 0.200(7) Uani 0.50 d PD .
H14D H 0.5873(12) 0.0058(9) 0.8048(7) 0.241 Uiso 0.50 d PR .
H14E H 0.5757(12) 0.0802(9) 0.7293(7) 0.241 Uiso 0.50 d PR .
H14F H 0.6667(12) 0.0266(9) 0.7662(7) 0.241 Uiso 0.50 d PR .
C15 C 0.5968(8) 0.3358(8) 0.7771(6) 0.103(4) Uani 0.50 d PD .
H15A H 0.5838(8) 0.4102(8) 0.8092(6) 0.123 Uiso 0.50 d PR .
H15B H 0.6421(8) 0.3683(8) 0.7530(6) 0.123 Uiso 0.50 d PR .
H15C H 0.5465(8) 0.3152(8) 0.7424(6) 0.123 Uiso 0.50 d PR .
C15' C 0.5596(6) 0.3189(10) 0.7973(9) 0.103(4) Uani 0.50 d PD .
H15D H 0.5513(6) 0.3687(10) 0.8401(9) 0.123 Uiso 0.50 d PR .
H15E H 0.5802(6) 0.3862(10) 0.7653(9) 0.123 Uiso 0.50 d PR .
H15F H 0.5061(6) 0.2782(10) 0.7743(9) 0.123 Uiso 0.50 d PR .
N1 N 0.6786(2) -0.1687(4) 1.1086(2) 0.0511(11) Uani 1 d . .
N2 N 0.6137(2) -0.2995(4) 0.9732(2) 0.0504(11) Uani 1 d . .
N3 N 0.7812(2) -0.2073(4) 0.9440(2) 0.0526(11) Uani 1 d . .
C16 C 0.6525(3) -0.3209(6) 1.1043(3) 0.066(2) Uani 1 d . .
H16A H 0.6307(3) -0.3464(6) 1.1470(3) 0.079 Uiso 1 d R .
H16B H 0.7019(3) -0.3803(6) 1.1019(3) 0.079 Uiso 1 d R .
C17 C 0.5865(3) -0.3516(6) 1.0394(3) 0.063(2) Uani 1 d . .
H17A H 0.5751(3) -0.4539(6) 1.0353(3) 0.075 Uiso 1 d R .
H17B H 0.5343(3) -0.3032(6) 1.0451(3) 0.075 Uiso 1 d R .
C18 C 0.6749(3) -0.4011(5) 0.9494(3) 0.068(2) Uani 1 d . .
H18A H 0.6437(3) -0.4785(5) 0.9227(3) 0.081 Uiso 1 d R .
H18B H 0.7107(3) -0.4425(5) 0.9904(3) 0.081 Uiso 1 d R .
C19 C 0.7309(3) -0.3263(6) 0.9040(3) 0.070(2) Uani 1 d . .
H19A H 0.7698(3) -0.3947(6) 0.8884(3) 0.084 Uiso 1 d R .
H19B H 0.6953(3) -0.2867(6) 0.8623(3) 0.084 Uiso 1 d R .
C20 C 0.7528(4) -0.1531(7) 1.1646(3) 0.087(2) Uani 1 d . .
H20A H 0.7393(4) -0.1832(7) 1.2100(3) 0.104 Uiso 1 d R .
H20B H 0.7986(4) -0.2120(7) 1.1529(3) 0.104 Uiso 1 d R .
H20C H 0.7703(4) -0.0531(7) 1.1674(3) 0.104 Uiso 1 d R .
C21 C 0.6088(4) -0.0777(6) 1.1262(3) 0.079(2) Uani 1 d . .
H21A H 0.6004(4) -0.0958(6) 1.1745(3) 0.094 Uiso 1 d R .
H21B H 0.6233(4) 0.0226(6) 1.1212(3) 0.094 Uiso 1 d R .
H21C H 0.5570(4) -0.0999(6) 1.0936(3) 0.094 Uiso 1 d R .
C22 C 0.5388(3) -0.2750(6) 0.9177(3) 0.069(2) Uani 1 d . .
H22A H 0.5081(3) -0.3647(6) 0.9080(3) 0.082 Uiso 1 d R .
H22B H 0.5021(3) -0.2041(6) 0.9342(3) 0.082 Uiso 1 d R .
H22C H 0.5569(3) -0.2407(6) 0.8748(3) 0.082 Uiso 1 d R .
C23 C 0.8511(4) -0.2653(7) 0.9961(3) 0.082(2) Uani 1 d . .
H23A H 0.8937(4) -0.3086(7) 0.9721(3) 0.098 Uiso 1 d R .
H23B H 0.8766(4) -0.1876(7) 1.0263(3) 0.098 Uiso 1 d R .
H23C H 0.8291(4) -0.3373(7) 1.0249(3) 0.098 Uiso 1 d R .
C24 C 0.8177(4) -0.1175(6) 0.8925(3) 0.080(2) Uani 1 d . .
H24A H 0.8589(4) -0.1730(6) 0.8720(3) 0.095 Uiso 1 d R .
H24B H 0.7728(4) -0.0854(6) 0.8552(3) 0.095 Uiso 1 d R .
H24C H 0.8456(4) -0.0347(6) 0.9171(3) 0.095 Uiso 1 d R .

loop_
_atom_type_symbol
_atom_type_description
_atom_type_scat_dispersion_real
_atom_type_scat_dispersion_imag
_atom_type_scat_source
C C 0.0181 0.0091 'International Tables Vol C Tables 4.2.6.8 and 6.1.1.4'
H H 0.0000 0.0000 'International Tables Vol C Tables 4.2.6.8 and 6.1.1.4'
Li Li 0.0008 0.0003 'International Tables Vol C Tables 4.2.6.8 and 6.1.1.4'
N N 0.0311 0.0180 'International Tables Vol C Tables 4.2.6.8 and 6.1.1.4'
S S 0.3331 0.5567 'International Tables Vol C Tables 4.2.6.8 and 6.1.1.4'

loop_
_geom_angle_atom_site_label_1
_geom_angle_atom_site_label_2
_geom_angle_atom_site_label_3
_geom_angle
_geom_angle_site_symmetry_1
_geom_angle_site_symmetry_3
_geom_angle_publ_flag
C1 S1 Li1 101.4(2) . . ?
N2 Li1 N1 84.7(3) . . ?
N2 Li1 N3 86.0(3) . . ?
N1 Li1 N3 120.9(4) . . ?
N2 Li1 S1 128.1(3) . . ?
N1 Li1 S1 109.7(3) . . ?
N3 Li1 S1 121.4(3) . . ?
C6 C1 C2 117.9(4) . . ?
C6 C1 S1 121.0(3) . . ?
C2 C1 S1 121.1(3) . . ?
C3 C2 C1 120.4(4) . . ?
C3 C2 C7 118.9(4) . . ?
C1 C2 C7 120.7(4) . . ?
C4 C3 C2 122.0(5) . . ?
C5 C4 C3 116.6(4) . . ?
C5 C4 C10 119.4(5) . . ?
C3 C4 C10 123.8(5) . . ?
C4 C5 C6 124.1(5) . . ?
C5 C6 C1 118.9(4) . . ?
C5 C6 C13 121.3(4) . . ?
C1 C6 C13 119.8(4) . . ?
C8' C7 C8 8.4(10) . . ?
C8' C7 C9' 114.3(9) . . ?
C8 C7 C9' 115.3(8) . . ?
C8' C7 C9 108.3(9) . . ?
C8 C7 C9 108.3(8) . . ?
C9' C7 C9 9.2(8) . . ?
C8' C7 C2 117.9(7) . . ?
C8 C7 C2 110.8(7) . . ?
C9' C7 C2 110.0(5) . . ?
C9 C7 C2 108.8(5) . . ?
C12 C10 C12' 44.8(6) . . ?
C12 C10 C4 117.8(5) . . ?
C12' C10 C4 115.2(6) . . ?
C12 C10 C11 125.3(7) . . ?
C12' C10 C11 105.5(6) . . ?
C4 C10 C11 116.7(5) . . ?
C12 C10 C11' 126.5(7) . . ?
C12' C10 C11' 120.2(6) . . ?
C4 C10 C11' 113.7(5) . . ?
C11 C10 C11' 18.3(7) . . ?
C12' C12 C10 67.8(4) . . ?
C12 C12' C10 67.5(4) . . ?
C14' C13 C15' 116.4(9) . . ?
C14' C13 C15 113.1(7) . . ?
C15' C13 C15 30.0(8) . . ?
C14' C13 C14 32.5(8) . . ?
C15' C13 C14 104.7(9) . . ?
C15 C13 C14 88.1(7) . . ?
C14' C13 C6 117.8(8) . . ?
C15' C13 C6 122.1(5) . . ?
C15 C13 C6 107.0(6) . . ?
C14 C13 C6 109.7(7) . . ?
C14' C14 C13 73.7(7) . . ?
C14 C14' C13 73.9(6) . . ?
C15' C15 C13 74.9(7) . . ?
C15 C15' C13 75.1(6) . . ?
C20 N1 C16 108.8(4) . . ?
C20 N1 C21 108.9(4) . . ?
C16 N1 C21 110.2(4) . . ?
C20 N1 Li1 120.5(4) . . ?
C16 N1 Li1 104.5(4) . . ?
C21 N1 Li1 103.6(4) . . ?
C22 N2 C18 111.9(4) . . ?
C22 N2 C17 110.1(4) . . ?
C18 N2 C17 110.8(4) . . ?
C22 N2 Li1 112.7(4) . . ?
C18 N2 Li1 104.3(3) . . ?
C17 N2 Li1 106.8(4) . . ?
C23 N3 C24 108.5(4) . . ?
C23 N3 C19 110.8(4) . . ?
C24 N3 C19 108.3(4) . . ?
C23 N3 Li1 109.3(4) . . ?
C24 N3 Li1 118.2(4) . . ?
C19 N3 Li1 101.4(3) . . ?
N1 C16 C17 112.2(4) . . ?
N2 C17 C16 111.9(4) . . ?
N2 C18 C19 111.5(4) . . ?
N3 C19 C18 111.3(4) . . ?

loop_
_geom_bond_atom_site_label_1
_geom_bond_atom_site_label_2
_geom_bond_distance
_geom_bond_site_symmetry_2
_geom_bond_publ_flag
S1 C1 1.760(4) . ?
S1 Li1 2.366(7) . ?
Li1 N2 2.101(8) . ?
Li1 N1 2.145(8) . ?
Li1 N3 2.181(8) . ?
C1 C6 1.409(6) . ?
C1 C2 1.409(6) . ?
C2 C3 1.390(7) . ?
C2 C7 1.559(6) . ?
C3 C4 1.383(7) . ?
C4 C5 1.378(7) . ?
C4 C10 1.474(7) . ?
C5 C6 1.380(6) . ?
C6 C13 1.501(6) . ?
C7 C8' 1.490(5) . ?
C7 C8 1.491(5) . ?
C7 C9' 1.492(5) . ?
C7 C9 1.493(5) . ?
C10 C12 1.469(5) . ?
C10 C12' 1.472(5) . ?
C10 C11 1.479(5) . ?
C10 C11' 1.479(5) . ?
C12 C12' 1.120(14) . ?
C13 C14' 1.484(5) . ?
C13 C15' 1.482(5) . ?
C13 C15 1.483(5) . ?
C13 C14 1.486(5) . ?
C14 C14' 0.83(2) . ?
C15 C15' 0.77(2) . ?
N1 C20 1.449(6) . ?
N1 C16 1.459(6) . ?
N1 C21 1.467(6) . ?
N2 C22 1.460(6) . ?
N2 C18 1.470(6) . ?
N2 C17 1.472(6) . ?
N3 C23 1.452(6) . ?
N3 C24 1.469(6) . ?
N3 C19 1.484(6) . ?
C16 C17 1.497(7) . ?
C18 C19 1.501(7) . ?
